data_8105413
loop_
_publ_author_name
'Chu, Yi-Xin'
'Li, Kai-Hao'
'Yang, Han-Huan'
'Yuan, Juan'

_publ_section_title
;
 Crystal structure of
 (E)-3&#x2032;,6&#x2032;-bis(ethylamino)-2&#x2032;,7&#x2032;-dimethyl-2-(2-((quinolin-2-ylmethylene)amino)ethyl)spiro[isoindoline-1,9&#x2032;-xanthen]-3-one,
 C38H37N5O2
;
_journal_issue 5
_journal_name_full 'Zeitschrift f\"ur Kristallographie - New Crystal Structures'
_journal_page_first 1175
_journal_page_last 1177
_journal_paper_doi 10.1515/ncrs-2020-0233
_journal_volume 235
_journal_year 2020
_chemical_formula_moiety 'C38 H37 N5 O2'
_chemical_formula_sum 'C38 H37 N5 O2'
_chemical_formula_weight 595.72
_space_group_crystal_system monoclinic
_space_group_IT_number 14
_space_group_name_Hall '-P 2yn'
_space_group_name_H-M_alt 'P 1 21/n 1'
_atom_sites_solution_hydrogens mixed
_cell_angle_alpha 90
_cell_angle_beta 96.4890(14)
_cell_angle_gamma 90
_cell_formula_units_Z 4
_cell_length_a 13.3575(2)
_cell_length_b 16.6645(3)
_cell_length_c 13.7678(2)
_cell_measurement_reflns_used 6832
_cell_measurement_temperature 116.2(4)
_cell_measurement_theta_max 71.3550
_cell_measurement_theta_min 4.1630
_cell_volume 3045.02(8)
_computing_cell_refinement 'CrysAlis^Pro^ [1]'
_computing_data_collection 'CrysAlis^Pro^ [1]'
_computing_data_reduction 'CrysAlis^Pro^ [1]'
_computing_molecular_graphics 'Olex2 [2]'
_computing_publication_material 'Olex2 [2]'
_computing_structure_refinement 'ShelXL (Sheldrick, 2015)[3]'
_computing_structure_solution 'ShelXT-2015 [4]'
_diffrn_ambient_environment N~2~
_diffrn_ambient_temperature 116.2(4)
_diffrn_detector 'CCD plate'
_diffrn_detector_area_resol_mean 5.2137
_diffrn_detector_type AtlasS2
_diffrn_measured_fraction_theta_full 0.996
_diffrn_measured_fraction_theta_max 0.968
_diffrn_measurement_details
;
List of Runs (angles in degrees, time in seconds):

  # Type    Start    End  Width  t~exp~   \w     \q     \k     \f   Frames
--------------------------------------------------------------------------
  1  \w   -105.00 -47.00   1.00    1.00    --  -40.81 -38.00   0.00   58
  2  \w    -56.00  33.00   1.00    1.00    --  -40.81  38.00-180.00   89
  3  \w    -81.00  -3.00   1.00    1.00    --  -40.81 125.00-120.00   78
  4  \w    125.00 177.00   1.00    2.00    --  100.91  30.00  60.00   52
  5  \w     95.00 126.00   1.00    2.00    --  100.91 -45.00  30.00   31
  6  \w     29.00 112.00   1.00    2.00    --  100.91 -45.00 150.00   83
  7  \w     33.00  98.00   1.00    2.00    --  100.91 -30.00-120.00   65
  8  \w     87.00 117.00   1.00    2.00    --  100.91 -30.00   0.00   30
  9  \w     25.00  57.00   1.00    2.00    --  100.91 -30.00   0.00   32
 10  \w     68.00 150.00   1.00    2.00    --  100.91  77.00   0.00   82
 11  \w     51.00  87.00   1.00    2.00    --  100.91 -95.00 120.00   36
;
_diffrn_measurement_device 'four-circle diffractometer'
_diffrn_measurement_device_type 'SuperNova, Dual, Cu at home/near, AtlasS2'
_diffrn_measurement_method '\w scans'
_diffrn_orient_matrix_type 'CrysAlisPro convention (1999,Acta A55,543-557)'
_diffrn_orient_matrix_UB_11 0.0837423000
_diffrn_orient_matrix_UB_12 -0.0615697000
_diffrn_orient_matrix_UB_13 0.0300012000
_diffrn_orient_matrix_UB_21 -0.0541747000
_diffrn_orient_matrix_UB_22 -0.0250363000
_diffrn_orient_matrix_UB_23 0.0883115000
_diffrn_orient_matrix_UB_31 -0.0593659000
_diffrn_orient_matrix_UB_32 -0.0642853000
_diffrn_orient_matrix_UB_33 -0.0630753000
_diffrn_radiation_monochromator mirror
_diffrn_radiation_probe x-ray
_diffrn_radiation_type CuK\a
_diffrn_radiation_wavelength 1.54184
_diffrn_reflns_av_R_equivalents 0.0229
_diffrn_reflns_av_unetI/netI 0.0289
_diffrn_reflns_Laue_measured_fraction_full 0.996
_diffrn_reflns_Laue_measured_fraction_max 0.968
_diffrn_reflns_limit_h_max 13
_diffrn_reflns_limit_h_min -16
_diffrn_reflns_limit_k_max 19
_diffrn_reflns_limit_k_min -19
_diffrn_reflns_limit_l_max 12
_diffrn_reflns_limit_l_min -16
_diffrn_reflns_number 11880
_diffrn_reflns_point_group_measured_fraction_full 0.996
_diffrn_reflns_point_group_measured_fraction_max 0.968
_diffrn_reflns_theta_full 67.684
_diffrn_reflns_theta_max 71.583
_diffrn_reflns_theta_min 4.181
_diffrn_source 'micro-focus sealed X-ray tube'
_diffrn_source_type 'SuperNova (Cu) X-ray Source'
_exptl_absorpt_coefficient_mu 0.645
_exptl_absorpt_correction_T_max 1.00000
_exptl_absorpt_correction_T_min 0.92482
_exptl_absorpt_correction_type multi-scan
_exptl_absorpt_process_details
;
CrysAlisPro 1.171.39.46 (Rigaku Oxford Diffraction, 2018)
Empirical absorption correction using spherical harmonics,
 implemented in SCALE3 ABSPACK scaling algorithm.
;
_exptl_crystal_colour 'light yellow '
_exptl_crystal_density_diffrn 1.299
_exptl_crystal_description cube
_exptl_crystal_F_000 1264
_exptl_crystal_size_max 0.3
_exptl_crystal_size_mid 0.2
_exptl_crystal_size_min 0.1
_refine_diff_density_max 0.190
_refine_diff_density_min -0.269
_refine_diff_density_rms 0.047
_refine_ls_extinction_coef .
_refine_ls_extinction_method none
_refine_ls_goodness_of_fit_ref 1.030
_refine_ls_hydrogen_treatment mixed
_refine_ls_matrix_type full
_refine_ls_number_parameters 414
_refine_ls_number_reflns 5759
_refine_ls_number_restraints 0
_refine_ls_restrained_S_all 1.030
_refine_ls_R_factor_all 0.0440
_refine_ls_R_factor_gt 0.0386
_refine_ls_shift/su_max 0.000
_refine_ls_shift/su_mean 0.000
_refine_ls_structure_factor_coef Fsqd
_refine_ls_weighting_details 'w=1/[\s^2^(Fo^2^)+(0.0500P)^2^+0.7232P] where P=(Fo^2^+2Fc^2^)/3'
_refine_ls_weighting_scheme calc
_refine_ls_wR_factor_gt 0.0976
_refine_ls_wR_factor_ref 0.1028
_reflns_Friedel_coverage 0.000
_reflns_Friedel_fraction_full .
_reflns_Friedel_fraction_max .
_reflns_number_gt 5054
_reflns_number_total 5759
_reflns_threshold_expression 'I > 2\s(I)'
_cod_data_source_file suppl_ncrs-2020-0233_suppl.cif
_cod_data_source_block 1
_cod_original_cell_volume 3045.03(8)
_cod_database_code 8105413
_chemical_oxdiff_formula 'C H N O Cl'
_shelx_space_group_comment
;
The symmetry employed for this shelxl refinement is uniquely defined
by the following loop, which should always be used as a source of
symmetry information in preference to the above space-group names.
They are only intended as comments.
;
_reflns_odcompleteness_completeness 99.91
_reflns_odcompleteness_iscentric 1
_reflns_odcompleteness_theta 64.99
_olex2_refinement_description
;
1. Fixed Uiso
 At 1.2 times of:
  All C(H) groups, All C(H,H) groups, All N(H) groups
 At 1.5 times of:
  All C(H,H,H) groups
2.a Secondary CH2 refined with riding coordinates:
 C11(H11A,H11B), C12(H12A,H12B), C34(H34A,H34B), C37(H37A,H37B)
2.b Aromatic/amide H refined with riding coordinates:
 N4(H4), N5(H5), C2(H2), C3(H3), C4(H4A), C5(H5A), C8(H8), C10(H10), C15(H15),
 C16(H16), C17(H17), C18(H18), C22(H22), C25(H25), C28(H28), C31(H31)
2.c Idealised Me refined as rotating group:
 C33(H33A,H33B,H33C), C35(H35A,H35B,H35C), C36(H36A,H36B,H36C), C38(H38A,H38B,
 H38C)
;

loop_
_space_group_symop_operation_xyz
'x, y, z'
'-x+1/2, y+1/2, -z+1/2'
'-x, -y, -z'
'x-1/2, -y-1/2, z-1/2'

loop_
_atom_site_label
_atom_site_type_symbol
_atom_site_fract_x
_atom_site_fract_y
_atom_site_fract_z
_atom_site_U_iso_or_equiv
_atom_site_adp_type
_atom_site_occupancy
_atom_site_site_symmetry_order
_atom_site_calc_flag
_atom_site_refinement_flags_posn
_atom_site_refinement_flags_adp
_atom_site_refinement_flags_occupancy
_atom_site_disorder_assembly
_atom_site_disorder_group
O1 O 0.59614(7) 0.11687(6) 0.53780(7) 0.0331(2) Uani 1 1 d . . . . .
O2 O 0.41186(7) 0.45797(5) 0.58019(6) 0.0264(2) Uani 1 1 d . . . . .
N1 N 0.47335(9) 0.20742(7) 0.13535(8) 0.0288(3) Uani 1 1 d . . . . .
N2 N 0.61712(9) 0.26583(7) 0.35445(8) 0.0282(2) Uani 1 1 d . . . . .
N3 N 0.52523(7) 0.24299(6) 0.54671(7) 0.0199(2) Uani 1 1 d . . . . .
N4 N 0.57996(9) 0.48079(7) 0.90132(7) 0.0262(2) Uani 1 1 d . . . . .
H4 H 0.6090 0.4578 0.9530 0.031 Uiso 1 1 calc R . . . .
N5 N 0.23128(9) 0.46204(6) 0.26281(7) 0.0261(2) Uani 1 1 d . . . . .
H5 H 0.2098 0.4363 0.2104 0.031 Uiso 1 1 calc R . . . .
C1 C 0.47825(11) 0.16150(8) 0.05360(9) 0.0287(3) Uani 1 1 d . . . . .
C2 C 0.40078(12) 0.16887(9) -0.02498(11) 0.0366(3) Uani 1 1 d . . . . .
H2 H 0.3451 0.2011 -0.0182 0.044 Uiso 1 1 calc R . . . .
C3 C 0.40725(14) 0.12901(10) -0.11058(11) 0.0431(4) Uani 1 1 d . . . . .
H3 H 0.3559 0.1344 -0.1618 0.052 Uiso 1 1 calc R . . . .
C4 C 0.49045(14) 0.08003(10) -0.12227(11) 0.0429(4) Uani 1 1 d . . . . .
H4A H 0.4951 0.0546 -0.1818 0.051 Uiso 1 1 calc R . . . .
C5 C 0.56448(12) 0.06950(9) -0.04686(11) 0.0383(4) Uani 1 1 d . . . . .
H5A H 0.6183 0.0356 -0.0547 0.046 Uiso 1 1 calc R . . . .
C6 C 0.56065(11) 0.10949(8) 0.04333(10) 0.0304(3) Uani 1 1 d . . . . .
C7 C 0.63411(11) 0.10017(9) 0.12475(11) 0.0334(3) Uani 1 1 d . . . . .
H7 H 0.6878(13) 0.0623(11) 0.1201(12) 0.039(4) Uiso 1 1 d . . . . .
C8 C 0.62715(11) 0.14457(9) 0.20696(10) 0.0309(3) Uani 1 1 d . . . . .
H8 H 0.6741 0.1385 0.2617 0.037 Uiso 1 1 calc R . . . .
C9 C 0.54701(10) 0.20002(8) 0.20729(9) 0.0268(3) Uani 1 1 d . . . . .
C10 C 0.54393(10) 0.25788(8) 0.28808(9) 0.0271(3) Uani 1 1 d . . . . .
H10 H 0.4867 0.2894 0.2903 0.032 Uiso 1 1 calc R . . . .
C11 C 0.60798(10) 0.32734(8) 0.42799(9) 0.0270(3) Uani 1 1 d . . . . .
H11A H 0.5443 0.3552 0.4136 0.032 Uiso 1 1 calc R . . . .
H11B H 0.6618 0.3662 0.4266 0.032 Uiso 1 1 calc R . . . .
C12 C 0.61351(9) 0.28921(8) 0.52919(9) 0.0239(3) Uani 1 1 d . . . . .
H12A H 0.6720 0.2543 0.5380 0.029 Uiso 1 1 calc R . . . .
H12B H 0.6234 0.3313 0.5779 0.029 Uiso 1 1 calc R . . . .
C13 C 0.52623(9) 0.16105(8) 0.55297(9) 0.0230(3) Uani 1 1 d . . . . .
C14 C 0.42819(9) 0.13739(7) 0.58508(8) 0.0223(3) Uani 1 1 d . . . . .
C15 C 0.38985(10) 0.06102(8) 0.59813(9) 0.0282(3) Uani 1 1 d . . . . .
H15 H 0.4255 0.0153 0.5841 0.034 Uiso 1 1 calc R . . . .
C16 C 0.29671(11) 0.05547(8) 0.63279(10) 0.0309(3) Uani 1 1 d . . . . .
H16 H 0.2693 0.0053 0.6428 0.037 Uiso 1 1 calc R . . . .
C17 C 0.24373(10) 0.12434(9) 0.65275(10) 0.0302(3) Uani 1 1 d . . . . .
H17 H 0.1816 0.1194 0.6766 0.036 Uiso 1 1 calc R . . . .
C18 C 0.28196(10) 0.20052(8) 0.63763(9) 0.0257(3) Uani 1 1 d . . . . .
H18 H 0.2459 0.2464 0.6503 0.031 Uiso 1 1 calc R . . . .
C19 C 0.37501(9) 0.20605(7) 0.60335(8) 0.0200(2) Uani 1 1 d . . . . .
C20 C 0.43277(9) 0.28105(7) 0.57964(8) 0.0192(2) Uani 1 1 d . . . . .
C21 C 0.46151(9) 0.33441(7) 0.66727(8) 0.0194(2) Uani 1 1 d . . . . .
C22 C 0.50652(9) 0.30226(7) 0.75580(8) 0.0198(2) Uani 1 1 d . . . . .
H22 H 0.5102 0.2467 0.7620 0.024 Uiso 1 1 calc R . . . .
C23 C 0.54560(9) 0.34837(7) 0.83398(8) 0.0202(2) Uani 1 1 d . . . . .
C24 C 0.53838(9) 0.43341(7) 0.82541(8) 0.0205(2) Uani 1 1 d . . . . .
C25 C 0.49035(9) 0.46671(7) 0.73975(9) 0.0225(3) Uani 1 1 d . . . . .
H25 H 0.4824 0.5220 0.7345 0.027 Uiso 1 1 calc R . . . .
C26 C 0.45421(9) 0.41735(7) 0.66202(8) 0.0212(2) Uani 1 1 d . . . . .
C27 C 0.37174(9) 0.41307(7) 0.50106(8) 0.0210(2) Uani 1 1 d . . . . .
C28 C 0.32571(9) 0.45790(8) 0.42324(9) 0.0230(3) Uani 1 1 d . . . . .
H28 H 0.3245 0.5136 0.4274 0.028 Uiso 1 1 calc R . . . .
C29 C 0.28136(9) 0.41976(7) 0.33887(8) 0.0208(2) Uani 1 1 d . . . . .
C30 C 0.28619(9) 0.33459(7) 0.33325(8) 0.0207(2) Uani 1 1 d . . . . .
C31 C 0.33254(9) 0.29329(7) 0.41238(8) 0.0204(2) Uani 1 1 d . . . . .
H31 H 0.3348 0.2376 0.4086 0.024 Uiso 1 1 calc R . . . .
C32 C 0.37660(9) 0.33006(7) 0.49832(8) 0.0195(2) Uani 1 1 d . . . . .
C33 C 0.59719(10) 0.31104(8) 0.92559(9) 0.0244(3) Uani 1 1 d . . . . .
H33A H 0.5604 0.3236 0.9796 0.037 Uiso 1 1 calc GR . . . .
H33B H 0.6645 0.3317 0.9381 0.037 Uiso 1 1 calc GR . . . .
H33C H 0.5997 0.2539 0.9176 0.037 Uiso 1 1 calc GR . . . .
C34 C 0.57705(9) 0.56747(8) 0.89810(9) 0.0235(3) Uani 1 1 d . . . . .
H34A H 0.5080 0.5857 0.8975 0.028 Uiso 1 1 calc R . . . .
H34B H 0.6021 0.5861 0.8386 0.028 Uiso 1 1 calc R . . . .
C35 C 0.64094(10) 0.60239(8) 0.98604(10) 0.0285(3) Uani 1 1 d . . . . .
H35A H 0.7100 0.5871 0.9842 0.043 Uiso 1 1 calc GR . . . .
H35B H 0.6177 0.5823 1.0449 0.043 Uiso 1 1 calc GR . . . .
H35C H 0.6356 0.6598 0.9847 0.043 Uiso 1 1 calc GR . . . .
C36 C 0.24188(10) 0.29165(8) 0.24233(9) 0.0251(3) Uani 1 1 d . . . . .
H36A H 0.2798 0.3047 0.1893 0.038 Uiso 1 1 calc GR . . . .
H36B H 0.1731 0.3080 0.2262 0.038 Uiso 1 1 calc GR . . . .
H36C H 0.2444 0.2348 0.2535 0.038 Uiso 1 1 calc GR . . . .
C37 C 0.21261(10) 0.54752(8) 0.26584(9) 0.0246(3) Uani 1 1 d . . . . .
H37A H 0.2755 0.5764 0.2649 0.030 Uiso 1 1 calc R . . . .
H37B H 0.1848 0.5610 0.3259 0.030 Uiso 1 1 calc R . . . .
C38 C 0.13987(12) 0.57220(9) 0.17922(11) 0.0361(3) Uani 1 1 d . . . . .
H38A H 0.1691 0.5615 0.1200 0.054 Uiso 1 1 calc GR . . . .
H38B H 0.1257 0.6285 0.1833 0.054 Uiso 1 1 calc GR . . . .
H38C H 0.0784 0.5423 0.1792 0.054 Uiso 1 1 calc GR . . . .

loop_
_atom_site_aniso_label
_atom_site_aniso_U_11
_atom_site_aniso_U_22
_atom_site_aniso_U_33
_atom_site_aniso_U_23
_atom_site_aniso_U_13
_atom_site_aniso_U_12
O1 0.0328(5) 0.0225(5) 0.0438(6) -0.0067(4) 0.0030(4) 0.0075(4)
O2 0.0421(5) 0.0143(4) 0.0203(4) -0.0010(3) -0.0075(4) 0.0007(4)
N1 0.0322(6) 0.0271(6) 0.0274(6) -0.0019(5) 0.0046(5) -0.0038(5)
N2 0.0345(6) 0.0283(6) 0.0222(5) 0.0012(4) 0.0053(5) -0.0007(5)
N3 0.0231(5) 0.0172(5) 0.0186(5) -0.0017(4) -0.0002(4) 0.0012(4)
N4 0.0387(6) 0.0194(5) 0.0190(5) -0.0012(4) -0.0039(4) -0.0024(4)
N5 0.0381(6) 0.0183(5) 0.0199(5) 0.0007(4) -0.0057(4) 0.0024(4)
C1 0.0381(7) 0.0229(7) 0.0257(6) -0.0007(5) 0.0066(5) -0.0085(5)
C2 0.0427(8) 0.0286(8) 0.0375(8) -0.0012(6) -0.0005(6) -0.0052(6)
C3 0.0618(10) 0.0358(9) 0.0293(7) 0.0006(6) -0.0047(7) -0.0162(8)
C4 0.0671(11) 0.0361(8) 0.0272(7) -0.0071(6) 0.0133(7) -0.0183(8)
C5 0.0497(9) 0.0304(8) 0.0380(8) -0.0071(6) 0.0188(7) -0.0110(7)
C6 0.0383(7) 0.0231(7) 0.0315(7) -0.0007(5) 0.0116(6) -0.0085(6)
C7 0.0346(7) 0.0258(7) 0.0413(8) -0.0026(6) 0.0106(6) -0.0022(6)
C8 0.0340(7) 0.0275(7) 0.0312(7) 0.0016(6) 0.0038(6) -0.0026(6)
C9 0.0310(7) 0.0258(7) 0.0245(6) 0.0018(5) 0.0068(5) -0.0045(5)
C10 0.0294(7) 0.0265(7) 0.0260(6) 0.0014(5) 0.0063(5) -0.0014(5)
C11 0.0304(7) 0.0255(7) 0.0250(6) 0.0007(5) 0.0034(5) -0.0023(5)
C12 0.0250(6) 0.0238(6) 0.0226(6) -0.0026(5) 0.0008(5) -0.0022(5)
C13 0.0286(6) 0.0186(6) 0.0204(6) -0.0034(5) -0.0035(5) 0.0026(5)
C14 0.0286(6) 0.0175(6) 0.0191(6) -0.0011(4) -0.0052(5) 0.0000(5)
C15 0.0376(7) 0.0175(6) 0.0270(6) -0.0008(5) -0.0076(5) -0.0004(5)
C16 0.0387(7) 0.0224(7) 0.0288(7) 0.0038(5) -0.0083(6) -0.0102(6)
C17 0.0286(7) 0.0335(8) 0.0273(6) 0.0039(5) -0.0021(5) -0.0078(6)
C18 0.0275(6) 0.0244(7) 0.0241(6) 0.0001(5) -0.0018(5) 0.0009(5)
C19 0.0272(6) 0.0168(6) 0.0143(5) -0.0002(4) -0.0051(4) -0.0011(5)
C20 0.0228(6) 0.0154(6) 0.0185(5) -0.0010(4) -0.0009(4) 0.0017(4)
C21 0.0228(6) 0.0167(6) 0.0182(5) -0.0022(4) 0.0008(4) 0.0000(4)
C22 0.0237(6) 0.0155(6) 0.0202(6) -0.0004(4) 0.0026(5) 0.0005(4)
C23 0.0223(6) 0.0201(6) 0.0182(5) -0.0003(5) 0.0025(4) 0.0003(5)
C24 0.0235(6) 0.0201(6) 0.0181(5) -0.0030(5) 0.0030(4) -0.0020(5)
C25 0.0301(6) 0.0152(6) 0.0218(6) -0.0018(5) 0.0014(5) -0.0002(5)
C26 0.0260(6) 0.0188(6) 0.0179(5) 0.0010(5) -0.0009(5) 0.0014(5)
C27 0.0262(6) 0.0182(6) 0.0176(5) -0.0025(4) -0.0014(5) -0.0008(5)
C28 0.0309(6) 0.0150(6) 0.0224(6) 0.0001(5) -0.0006(5) 0.0014(5)
C29 0.0234(6) 0.0199(6) 0.0187(5) 0.0018(5) 0.0010(5) 0.0013(5)
C30 0.0225(6) 0.0195(6) 0.0196(6) -0.0011(5) 0.0008(4) -0.0011(5)
C31 0.0243(6) 0.0156(6) 0.0210(6) -0.0009(4) 0.0009(5) 0.0005(4)
C32 0.0228(6) 0.0166(6) 0.0187(6) 0.0001(4) 0.0005(4) 0.0013(4)
C33 0.0311(6) 0.0218(6) 0.0195(6) -0.0015(5) -0.0005(5) 0.0006(5)
C34 0.0274(6) 0.0196(6) 0.0232(6) -0.0038(5) 0.0017(5) -0.0005(5)
C35 0.0308(7) 0.0242(7) 0.0295(7) -0.0065(5) -0.0013(5) -0.0028(5)
C36 0.0308(7) 0.0209(6) 0.0222(6) 0.0001(5) -0.0033(5) -0.0028(5)
C37 0.0308(7) 0.0189(6) 0.0237(6) 0.0038(5) 0.0011(5) 0.0017(5)
C38 0.0465(8) 0.0238(7) 0.0346(7) 0.0071(6) -0.0102(6) 0.0023(6)

loop_
_atom_type_symbol
_atom_type_description
_atom_type_scat_dispersion_real
_atom_type_scat_dispersion_imag
_atom_type_scat_source
C C 0.0181 0.0091 'International Tables Vol C Tables 4.2.6.8 and 6.1.1.4'
H H 0.0000 0.0000 'International Tables Vol C Tables 4.2.6.8 and 6.1.1.4'
N N 0.0311 0.0180 'International Tables Vol C Tables 4.2.6.8 and 6.1.1.4'
O O 0.0492 0.0322 'International Tables Vol C Tables 4.2.6.8 and 6.1.1.4'

loop_
_geom_angle_atom_site_label_1
_geom_angle_atom_site_label_2
_geom_angle_atom_site_label_3
_geom_angle
_geom_angle_site_symmetry_1
_geom_angle_site_symmetry_3
C27 O2 C26 117.76(10) . .
C9 N1 C1 117.63(12) . .
C10 N2 C11 117.17(12) . .
C12 N3 C20 122.47(10) . .
C13 N3 C12 122.54(10) . .
C13 N3 C20 113.86(10) . .
C24 N4 H4 118.6 . .
C24 N4 C34 122.89(10) . .
C34 N4 H4 118.6 . .
C29 N5 H5 118.2 . .
C29 N5 C37 123.65(10) . .
C37 N5 H5 118.2 . .
N1 C1 C2 118.77(13) . .
N1 C1 C6 122.18(13) . .
C2 C1 C6 118.99(13) . .
C1 C2 H2 119.8 . .
C3 C2 C1 120.39(15) . .
C3 C2 H2 119.8 . .
C2 C3 H3 119.6 . .
C2 C3 C4 120.72(15) . .
C4 C3 H3 119.6 . .
C3 C4 H4A 119.9 . .
C5 C4 C3 120.26(14) . .
C5 C4 H4A 119.9 . .
C4 C5 H5A 119.6 . .
C4 C5 C6 120.87(15) . .
C6 C5 H5A 119.6 . .
C5 C6 C1 118.68(14) . .
C7 C6 C1 117.70(12) . .
C7 C6 C5 123.62(14) . .
C6 C7 H7 118.4(10) . .
C8 C7 C6 119.50(14) . .
C8 C7 H7 122.1(10) . .
C7 C8 H8 120.7 . .
C7 C8 C9 118.66(13) . .
C9 C8 H8 120.7 . .
N1 C9 C8 123.96(12) . .
N1 C9 C10 114.98(12) . .
C8 C9 C10 120.98(12) . .
N2 C10 C9 121.78(12) . .
N2 C10 H10 119.1 . .
C9 C10 H10 119.1 . .
N2 C11 H11A 109.7 . .
N2 C11 H11B 109.7 . .
N2 C11 C12 110.04(11) . .
H11A C11 H11B 108.2 . .
C12 C11 H11A 109.7 . .
C12 C11 H11B 109.7 . .
N3 C12 C11 114.61(10) . .
N3 C12 H12A 108.6 . .
N3 C12 H12B 108.6 . .
C11 C12 H12A 108.6 . .
C11 C12 H12B 108.6 . .
H12A C12 H12B 107.6 . .
O1 C13 N3 126.23(12) . .
O1 C13 C14 127.38(12) . .
N3 C13 C14 106.36(10) . .
C15 C14 C13 129.23(12) . .
C19 C14 C13 108.85(11) . .
C19 C14 C15 121.92(12) . .
C14 C15 H15 121.2 . .
C16 C15 C14 117.63(12) . .
C16 C15 H15 121.2 . .
C15 C16 H16 119.7 . .
C15 C16 C17 120.63(12) . .
C17 C16 H16 119.7 . .
C16 C17 H17 119.4 . .
C16 C17 C18 121.26(13) . .
C18 C17 H17 119.4 . .
C17 C18 H18 121.0 . .
C19 C18 C17 118.10(12) . .
C19 C18 H18 121.0 . .
C14 C19 C20 110.88(11) . .
C18 C19 C14 120.45(12) . .
C18 C19 C20 128.67(11) . .
N3 C20 C19 99.89(9) . .
N3 C20 C21 110.21(9) . .
N3 C20 C32 111.09(9) . .
C21 C20 C19 113.61(9) . .
C21 C20 C32 109.42(10) . .
C32 C20 C19 112.35(10) . .
C22 C21 C20 120.90(10) . .
C26 C21 C20 122.29(10) . .
C26 C21 C22 116.52(10) . .
C21 C22 H22 118.2 . .
C23 C22 C21 123.61(11) . .
C23 C22 H22 118.2 . .
C22 C23 C24 118.33(11) . .
C22 C23 C33 121.52(11) . .
C24 C23 C33 120.13(11) . .
N4 C24 C23 119.36(11) . .
N4 C24 C25 121.49(11) . .
C25 C24 C23 119.15(11) . .
C24 C25 H25 119.9 . .
C26 C25 C24 120.14(11) . .
C26 C25 H25 119.9 . .
O2 C26 C21 123.46(10) . .
O2 C26 C25 114.36(11) . .
C21 C26 C25 122.18(11) . .
O2 C27 C28 114.55(11) . .
O2 C27 C32 123.22(10) . .
C32 C27 C28 122.22(11) . .
C27 C28 H28 119.8 . .
C27 C28 C29 120.36(11) . .
C29 C28 H28 119.8 . .
N5 C29 C28 121.73(11) . .
N5 C29 C30 119.46(11) . .
C28 C29 C30 118.79(11) . .
C29 C30 C36 120.25(11) . .
C31 C30 C29 118.36(11) . .
C31 C30 C36 121.39(11) . .
C30 C31 H31 118.0 . .
C30 C31 C32 123.95(11) . .
C32 C31 H31 118.0 . .
C27 C32 C20 122.62(10) . .
C27 C32 C31 116.29(10) . .
C31 C32 C20 120.93(11) . .
C23 C33 H33A 109.5 . .
C23 C33 H33B 109.5 . .
C23 C33 H33C 109.5 . .
H33A C33 H33B 109.5 . .
H33A C33 H33C 109.5 . .
H33B C33 H33C 109.5 . .
N4 C34 H34A 109.6 . .
N4 C34 H34B 109.6 . .
N4 C34 C35 110.38(10) . .
H34A C34 H34B 108.1 . .
C35 C34 H34A 109.6 . .
C35 C34 H34B 109.6 . .
C34 C35 H35A 109.5 . .
C34 C35 H35B 109.5 . .
C34 C35 H35C 109.5 . .
H35A C35 H35B 109.5 . .
H35A C35 H35C 109.5 . .
H35B C35 H35C 109.5 . .
C30 C36 H36A 109.5 . .
C30 C36 H36B 109.5 . .
C30 C36 H36C 109.5 . .
H36A C36 H36B 109.5 . .
H36A C36 H36C 109.5 . .
H36B C36 H36C 109.5 . .
N5 C37 H37A 109.6 . .
N5 C37 H37B 109.6 . .
N5 C37 C38 110.07(11) . .
H37A C37 H37B 108.2 . .
C38 C37 H37A 109.6 . .
C38 C37 H37B 109.6 . .
C37 C38 H38A 109.5 . .
C37 C38 H38B 109.5 . .
C37 C38 H38C 109.5 . .
H38A C38 H38B 109.5 . .
H38A C38 H38C 109.5 . .
H38B C38 H38C 109.5 . .

loop_
_geom_bond_atom_site_label_1
_geom_bond_atom_site_label_2
_geom_bond_distance
_geom_bond_site_symmetry_2
O1 C13 1.2255(16) .
O2 C26 1.3796(14) .
O2 C27 1.3792(14) .
N1 C1 1.3687(17) .
N1 C9 1.3206(18) .
N2 C10 1.2675(17) .
N2 C11 1.4556(17) .
N3 C12 1.4512(16) .
N3 C13 1.3683(16) .
N3 C20 1.5033(15) .
N4 H4 0.8600 .
N4 C24 1.3758(15) .
N4 C34 1.4456(16) .
N5 H5 0.8600 .
N5 C29 1.3718(15) .
N5 C37 1.4477(16) .
C1 C2 1.415(2) .
C1 C6 1.421(2) .
C2 H2 0.9300 .
C2 C3 1.364(2) .
C3 H3 0.9300 .
C3 C4 1.403(3) .
C4 H4A 0.9300 .
C4 C5 1.362(2) .
C5 H5A 0.9300 .
C5 C6 1.415(2) .
C6 C7 1.412(2) .
C7 H7 0.963(18) .
C7 C8 1.364(2) .
C8 H8 0.9300 .
C8 C9 1.415(2) .
C9 C10 1.4761(18) .
C10 H10 0.9300 .
C11 H11A 0.9700 .
C11 H11B 0.9700 .
C11 C12 1.5255(17) .
C12 H12A 0.9700 .
C12 H12B 0.9700 .
C13 C14 1.4821(18) .
C14 C15 1.3910(18) .
C14 C19 1.3847(17) .
C15 H15 0.9300 .
C15 C16 1.385(2) .
C16 H16 0.9300 .
C16 C17 1.392(2) .
C17 H17 0.9300 .
C17 C18 1.3928(19) .
C18 H18 0.9300 .
C18 C19 1.3816(18) .
C19 C20 1.5234(16) .
C20 C21 1.5129(16) .
C20 C32 1.5145(16) .
C21 C22 1.4030(16) .
C21 C26 1.3869(17) .
C22 H22 0.9300 .
C22 C23 1.3764(17) .
C23 C24 1.4244(17) .
C23 C33 1.5022(16) .
C24 C25 1.3926(17) .
C25 H25 0.9300 .
C25 C26 1.3921(17) .
C27 C28 1.3910(17) .
C27 C32 1.3856(17) .
C28 H28 0.9300 .
C28 C29 1.3960(17) .
C29 C30 1.4234(17) .
C30 C31 1.3753(17) .
C30 C36 1.5039(16) .
C31 H31 0.9300 .
C31 C32 1.4015(16) .
C33 H33A 0.9600 .
C33 H33B 0.9600 .
C33 H33C 0.9600 .
C34 H34A 0.9700 .
C34 H34B 0.9700 .
C34 C35 1.5163(17) .
C35 H35A 0.9600 .
C35 H35B 0.9600 .
C35 H35C 0.9600 .
C36 H36A 0.9600 .
C36 H36B 0.9600 .
C36 H36C 0.9600 .
C37 H37A 0.9700 .
C37 H37B 0.9700 .
C37 C38 1.5079(17) .
C38 H38A 0.9600 .
C38 H38B 0.9600 .
C38 H38C 0.9600 .

loop_
_geom_torsion_atom_site_label_1
_geom_torsion_atom_site_label_2
_geom_torsion_atom_site_label_3
_geom_torsion_atom_site_label_4
_geom_torsion
_geom_torsion_site_symmetry_1
_geom_torsion_site_symmetry_2
_geom_torsion_site_symmetry_3
_geom_torsion_site_symmetry_4
O1 C13 C14 C15 -5.4(2) . . . .
O1 C13 C14 C19 173.83(12) . . . .
O2 C27 C28 C29 -179.49(11) . . . .
O2 C27 C32 C20 -4.23(19) . . . .
O2 C27 C32 C31 -179.76(11) . . . .
N1 C1 C2 C3 174.68(13) . . . .
N1 C1 C6 C5 -174.40(12) . . . .
N1 C1 C6 C7 6.12(19) . . . .
N1 C9 C10 N2 -169.30(12) . . . .
N2 C11 C12 N3 -71.76(14) . . . .
N3 C13 C14 C15 176.72(12) . . . .
N3 C13 C14 C19 -4.08(13) . . . .
N3 C20 C21 C22 -63.26(14) . . . .
N3 C20 C21 C26 110.33(12) . . . .
N3 C20 C32 C27 -110.72(12) . . . .
N3 C20 C32 C31 64.61(14) . . . .
N4 C24 C25 C26 176.24(11) . . . .
N5 C29 C30 C31 -176.87(11) . . . .
N5 C29 C30 C36 3.46(18) . . . .
C1 N1 C9 C8 -3.63(19) . . . .
C1 N1 C9 C10 172.95(11) . . . .
C1 C2 C3 C4 0.1(2) . . . .
C1 C6 C7 C8 -4.2(2) . . . .
C2 C1 C6 C5 2.69(19) . . . .
C2 C1 C6 C7 -176.79(13) . . . .
C2 C3 C4 C5 2.2(2) . . . .
C3 C4 C5 C6 -2.0(2) . . . .
C4 C5 C6 C1 -0.5(2) . . . .
C4 C5 C6 C7 178.98(14) . . . .
C5 C6 C7 C8 176.38(13) . . . .
C6 C1 C2 C3 -2.5(2) . . . .
C6 C7 C8 C9 -1.2(2) . . . .
C7 C8 C9 N1 5.4(2) . . . .
C7 C8 C9 C10 -170.95(12) . . . .
C8 C9 C10 N2 7.40(19) . . . .
C9 N1 C1 C2 -179.36(12) . . . .
C9 N1 C1 C6 -2.26(19) . . . .
C10 N2 C11 C12 119.55(13) . . . .
C11 N2 C10 C9 177.13(11) . . . .
C12 N3 C13 O1 -5.87(19) . . . .
C12 N3 C13 C14 172.07(10) . . . .
C12 N3 C20 C19 -170.41(10) . . . .
C12 N3 C20 C21 -50.59(14) . . . .
C12 N3 C20 C32 70.85(13) . . . .
C13 N3 C12 C11 108.91(13) . . . .
C13 N3 C20 C19 -2.28(12) . . . .
C13 N3 C20 C21 117.54(11) . . . .
C13 N3 C20 C32 -121.02(11) . . . .
C13 C14 C15 C16 177.49(12) . . . .
C13 C14 C19 C18 -177.81(10) . . . .
C13 C14 C19 C20 2.74(13) . . . .
C14 C15 C16 C17 0.56(19) . . . .
C14 C19 C20 N3 -0.44(12) . . . .
C14 C19 C20 C21 -117.75(11) . . . .
C14 C19 C20 C32 117.37(11) . . . .
C15 C14 C19 C18 1.47(18) . . . .
C15 C14 C19 C20 -177.99(10) . . . .
C15 C16 C17 C18 0.7(2) . . . .
C16 C17 C18 C19 -0.85(19) . . . .
C17 C18 C19 C14 -0.20(18) . . . .
C17 C18 C19 C20 179.15(11) . . . .
C18 C19 C20 N3 -179.84(11) . . . .
C18 C19 C20 C21 62.85(16) . . . .
C18 C19 C20 C32 -62.03(15) . . . .
C19 C14 C15 C16 -1.62(18) . . . .
C19 C20 C21 C22 47.88(15) . . . .
C19 C20 C21 C26 -138.54(12) . . . .
C19 C20 C32 C27 138.34(12) . . . .
C19 C20 C32 C31 -46.33(15) . . . .
C20 N3 C12 C11 -83.98(13) . . . .
C20 N3 C13 O1 -173.99(11) . . . .
C20 N3 C13 C14 3.95(12) . . . .
C20 C21 C22 C23 171.68(11) . . . .
C20 C21 C26 O2 6.24(18) . . . .
C20 C21 C26 C25 -173.20(11) . . . .
C21 C20 C32 C27 11.18(16) . . . .
C21 C20 C32 C31 -173.49(10) . . . .
C21 C22 C23 C24 1.21(18) . . . .
C21 C22 C23 C33 -177.21(11) . . . .
C22 C21 C26 O2 -179.92(11) . . . .
C22 C21 C26 C25 0.65(18) . . . .
C22 C23 C24 N4 -177.79(11) . . . .
C22 C23 C24 C25 1.45(17) . . . .
C23 C24 C25 C26 -2.98(18) . . . .
C24 N4 C34 C35 -172.33(11) . . . .
C24 C25 C26 O2 -177.55(11) . . . .
C24 C25 C26 C21 1.93(19) . . . .
C26 O2 C27 C28 176.79(10) . . . .
C26 O2 C27 C32 -3.34(17) . . . .
C26 C21 C22 C23 -2.25(18) . . . .
C27 O2 C26 C21 2.33(17) . . . .
C27 O2 C26 C25 -178.19(10) . . . .
C27 C28 C29 N5 176.87(11) . . . .
C27 C28 C29 C30 -1.41(18) . . . .
C28 C27 C32 C20 175.63(11) . . . .
C28 C27 C32 C31 0.10(18) . . . .
C28 C29 C30 C31 1.45(17) . . . .
C28 C29 C30 C36 -178.22(11) . . . .
C29 N5 C37 C38 -169.43(12) . . . .
C29 C30 C31 C32 -0.76(18) . . . .
C30 C31 C32 C20 -175.63(11) . . . .
C30 C31 C32 C27 -0.02(18) . . . .
C32 C20 C21 C22 174.32(10) . . . .
C32 C20 C21 C26 -12.10(15) . . . .
C32 C27 C28 C29 0.64(19) . . . .
C33 C23 C24 N4 0.66(17) . . . .
C33 C23 C24 C25 179.90(11) . . . .
C34 N4 C24 C23 179.23(11) . . . .
C34 N4 C24 C25 0.01(18) . . . .
C36 C30 C31 C32 178.91(11) . . . .
C37 N5 C29 C28 -5.28(19) . . . .
C37 N5 C29 C30 172.98(11) . . . .
